data_2239023
loop_
_publ_author_name
'Becker, Lisanne'
'Spannenberg, Anke'
'Arndt, Perdita'
'Rosenthal, Uwe'

_publ_section_title
;
 (Cyanido-\k<i>C</i>)(2,2-diphenylacetamido-\k^2^<i>N</i>,<i>O</i>)bis(\h^5^-pentamethylcyclopentadienyl)zirconium(IV)
;
_journal_coeditor_code BT6957
_journal_issue 2
_journal_name_full 'Acta Crystallographica Section E'
_journal_page_first m57
_journal_paper_doi 10.1107/S1600536814001160
_journal_volume 70
_journal_year 2014
_chemical_formula_iupac '[Zr (C10 H15)2 (C14 H12 N O) (C N)]'
_chemical_formula_moiety 'C35 H42 N2 O Zr'
_chemical_formula_sum 'C35 H42 N2 O Zr'
_chemical_formula_weight 597.93
_chemical_name_systematic
(Cyanido-\k<i>C</i>)(2,2-diphenylacetamido-\k^2^<i>N</i>,<i>O</i>)bis(\h^5^-pentamethylcyclopentadienyl)zirconium(IV)
_space_group_IT_number 14
_symmetry_cell_setting monoclinic
_symmetry_space_group_name_Hall '-P 2yn'
_symmetry_space_group_name_H-M 'P 1 21/n 1'
_atom_sites_solution_hydrogens geom
_atom_sites_solution_primary direct
_atom_sites_solution_secondary difmap
_audit_creation_method SHELXL-97
_cell_angle_alpha 90.00
_cell_angle_beta 97.0360(10)
_cell_angle_gamma 90.00
_cell_formula_units_Z 4
_cell_length_a 11.8961(3)
_cell_length_b 12.0640(3)
_cell_length_c 21.2489(5)
_cell_measurement_reflns_used 9874
_cell_measurement_temperature 150(2)
_cell_measurement_theta_max 27.76
_cell_measurement_theta_min 2.41
_cell_volume 3026.56(13)
_computing_cell_refinement 'SAINT (Bruker, 2009)'
_computing_data_collection 'APEX2 (Bruker, 2011)'
_computing_data_reduction 'SAINT (Bruker, 2009)'
_computing_molecular_graphics 'SHELXTL (Sheldrick, 2008)'
_computing_publication_material 'SHELXL97 (Sheldrick, 2008)'
_computing_structure_refinement 'SHELXL97 (Sheldrick, 2008)'
_computing_structure_solution 'SHELXS97 (Sheldrick, 2008)'
_diffrn_ambient_temperature 150(2)
_diffrn_detector_area_resol_mean 8.3333
_diffrn_measured_fraction_theta_full 1.000
_diffrn_measured_fraction_theta_max 1.000
_diffrn_measurement_device_type 'Bruker Kappa APEXII DUO'
_diffrn_measurement_method '\f and \w scans'
_diffrn_radiation_monochromator 'curved graphite'
_diffrn_radiation_source 'fine-focus sealed tube'
_diffrn_radiation_type MoK\a
_diffrn_radiation_wavelength 0.71073
_diffrn_reflns_av_R_equivalents 0.0470
_diffrn_reflns_av_sigmaI/netI 0.0203
_diffrn_reflns_limit_h_max 15
_diffrn_reflns_limit_h_min -15
_diffrn_reflns_limit_k_max 15
_diffrn_reflns_limit_k_min -15
_diffrn_reflns_limit_l_max 26
_diffrn_reflns_limit_l_min -27
_diffrn_reflns_number 82697
_diffrn_reflns_theta_full 27.00
_diffrn_reflns_theta_max 27.00
_diffrn_reflns_theta_min 1.87
_exptl_absorpt_coefficient_mu 0.393
_exptl_absorpt_correction_T_max 1.00
_exptl_absorpt_correction_T_min 0.92
_exptl_absorpt_correction_type multi-scan
_exptl_absorpt_process_details '(SADABS; Bruker, 2008)'
_exptl_crystal_colour red
_exptl_crystal_density_diffrn 1.312
_exptl_crystal_density_method 'not measured'
_exptl_crystal_description prism
_exptl_crystal_F_000 1256
_exptl_crystal_size_max 0.26
_exptl_crystal_size_mid 0.13
_exptl_crystal_size_min 0.10
_refine_diff_density_max 1.112
_refine_diff_density_min -0.459
_refine_ls_extinction_method none
_refine_ls_goodness_of_fit_ref 1.033
_refine_ls_hydrogen_treatment mixed
_refine_ls_matrix_type full
_refine_ls_number_parameters 370
_refine_ls_number_reflns 6612
_refine_ls_number_restraints 1
_refine_ls_restrained_S_all 1.033
_refine_ls_R_factor_all 0.0436
_refine_ls_R_factor_gt 0.0330
_refine_ls_shift/su_max 0.001
_refine_ls_shift/su_mean 0.000
_refine_ls_structure_factor_coef Fsqd
_refine_ls_weighting_details 'calc w=1/[\s^2^(Fo^2^)+(0.0376P)^2^+3.2391P] where P=(Fo^2^+2Fc^2^)/3'
_refine_ls_weighting_scheme calc
_refine_ls_wR_factor_gt 0.0782
_refine_ls_wR_factor_ref 0.0848
_reflns_number_gt 5575
_reflns_number_total 6612
_reflns_threshold_expression I>2sigma(I)
_cod_data_source_file bt6957sup1.cf
_cod_data_source_block I
_cod_original_sg_symbol_H-M 'P 21/n'
_cod_database_code 2239023
_cod_database_fobs_code 2239023

loop_
_symmetry_equiv_pos_as_xyz
'x, y, z'
'-x+1/2, y+1/2, -z+1/2'
'-x, -y, -z'
'x-1/2, -y-1/2, z-1/2'

loop_
_atom_site_type_symbol
_atom_site_label
_atom_site_fract_x
_atom_site_fract_y
_atom_site_fract_z
_atom_site_U_iso_or_equiv
_atom_site_adp_type
_atom_site_calc_flag
_atom_site_refinement_flags
_atom_site_occupancy
_atom_site_symmetry_multiplicity
N N2 0.34293(17) -0.01561(17) -0.00689(9) 0.0328(4) Uani d . 1 1
C C1 0.57641(17) 0.23133(18) 0.13538(10) 0.0249(4) Uani d . 1 1
C C2 0.69873(18) 0.27295(19) 0.15050(11) 0.0287(5) Uani d . 1 1
C C3 0.77338(17) 0.18091(19) 0.18260(10) 0.0263(4) Uani d . 1 1
C C4 0.8135(2) 0.1921(2) 0.24651(12) 0.0380(6) Uani d . 1 1
H H4 0.7986 0.2582 0.2683 0.046 Uiso calc R 1 1
C C5 0.8753(2) 0.1074(2) 0.27887(12) 0.0440(7) Uani d D 1 1
H H5 0.9026 0.1160 0.3225 0.053 Uiso calc R 1 1
C C6 0.89672(19) 0.0113(2) 0.24769(10) 0.0385(6) Uani d D 1 1
H H6 0.9376 -0.0473 0.2699 0.046 Uiso calc R 1 1
C C7 0.85877(19) 0.0001(2) 0.18414(11) 0.0361(5) Uani d D 1 1
H H7 0.8743 -0.0660 0.1625 0.043 Uiso calc R 1 1
C C8 0.79802(19) 0.0848(2) 0.15157(12) 0.0327(5) Uani d . 1 1
H H8 0.7731 0.0767 0.1076 0.039 Uiso calc R 1 1
C C9 0.74590(17) 0.32921(19) 0.09490(11) 0.0288(5) Uani d . 1 1
C C10 0.7888(2) 0.4362(2) 0.10502(14) 0.0395(6) Uani d . 1 1
H H10 0.7859 0.4708 0.1450 0.047 Uiso calc R 1 1
C C11 0.8354(2) 0.4929(2) 0.05789(17) 0.0500(8) Uani d . 1 1
H H11 0.8649 0.5654 0.0658 0.060 Uiso calc R 1 1
C C12 0.8391(2) 0.4447(2) -0.00014(15) 0.0476(7) Uani d . 1 1
H H12 0.8710 0.4835 -0.0326 0.057 Uiso calc R 1 1
C C13 0.7963(2) 0.3402(3) -0.01104(13) 0.0462(7) Uani d . 1 1
H H13 0.7982 0.3069 -0.0514 0.055 Uiso calc R 1 1
C C14 0.7503(2) 0.2821(2) 0.03594(12) 0.0376(6) Uani d . 1 1
H H14 0.7216 0.2094 0.0276 0.045 Uiso calc R 1 1
C C15 0.34628(17) 0.04561(18) 0.03489(10) 0.0251(4) Uani d . 1 1
C C16 0.24386(18) 0.02069(19) 0.16252(11) 0.0302(5) Uani d . 1 1
C C17 0.2474(2) 0.1093(2) 0.20580(12) 0.0366(6) Uani d . 1 1
C C18 0.3598(3) 0.1224(2) 0.23301(11) 0.0432(7) Uani d . 1 1
C C19 0.4268(2) 0.0400(2) 0.20780(12) 0.0367(6) Uani d . 1 1
C C20 0.35450(19) -0.02379(18) 0.16495(11) 0.0294(5) Uani d . 1 1
C C21 0.1403(2) -0.0292(3) 0.12447(16) 0.0520(8) Uani d . 1 1
H H21A 0.1596 -0.0533 0.0831 0.078 Uiso calc R 1 1
H H21B 0.0800 0.0265 0.1184 0.078 Uiso calc R 1 1
H H21C 0.1143 -0.0929 0.1473 0.078 Uiso calc R 1 1
C C22 0.1453(3) 0.1632(3) 0.22946(17) 0.0641(10) Uani d . 1 1
H H22A 0.1349 0.1329 0.2711 0.096 Uiso calc R 1 1
H H22B 0.0776 0.1482 0.1995 0.096 Uiso calc R 1 1
H H22C 0.1573 0.2435 0.2330 0.096 Uiso calc R 1 1
C C23 0.3975(4) 0.2020(3) 0.28566(14) 0.0799(13) Uani d . 1 1
H H23A 0.3571 0.2724 0.2779 0.120 Uiso calc R 1 1
H H23B 0.4792 0.2148 0.2874 0.120 Uiso calc R 1 1
H H23C 0.3809 0.1708 0.3261 0.120 Uiso calc R 1 1
C C24 0.5490(2) 0.0163(3) 0.22950(18) 0.0754(13) Uani d . 1 1
H H24A 0.5546 -0.0385 0.2638 0.113 Uiso calc R 1 1
H H24B 0.5870 0.0849 0.2449 0.113 Uiso calc R 1 1
H H24C 0.5852 -0.0130 0.1940 0.113 Uiso calc R 1 1
C C25 0.3906(3) -0.1274(2) 0.13436(15) 0.0571(9) Uani d . 1 1
H H25A 0.4570 -0.1117 0.1127 0.086 Uiso calc R 1 1
H H25B 0.3286 -0.1542 0.1035 0.086 Uiso calc R 1 1
H H25C 0.4100 -0.1842 0.1669 0.086 Uiso calc R 1 1
C C26 0.34767(17) 0.36419(18) 0.06928(10) 0.0254(4) Uani d . 1 1
C C27 0.31732(19) 0.29185(19) 0.01829(10) 0.0286(5) Uani d . 1 1
C C28 0.2112(2) 0.24409(19) 0.02668(12) 0.0321(5) Uani d . 1 1
C C29 0.17714(18) 0.28634(19) 0.08314(12) 0.0304(5) Uani d . 1 1
C C30 0.26353(19) 0.35821(18) 0.11072(11) 0.0272(5) Uani d . 1 1
C C31 0.4448(2) 0.4441(2) 0.07480(14) 0.0426(6) Uani d . 1 1
H H31A 0.5096 0.4099 0.0579 0.064 Uiso calc R 1 1
H H31B 0.4662 0.4633 0.1195 0.064 Uiso calc R 1 1
H H31C 0.4223 0.5114 0.0507 0.064 Uiso calc R 1 1
C C32 0.3803(3) 0.2783(3) -0.03833(13) 0.0503(8) Uani d . 1 1
H H32A 0.3611 0.3394 -0.0680 0.075 Uiso calc R 1 1
H H32B 0.3590 0.2077 -0.0594 0.075 Uiso calc R 1 1
H H32C 0.4620 0.2787 -0.0245 0.075 Uiso calc R 1 1
C C33 0.1360(3) 0.1774(2) -0.02120(16) 0.0569(9) Uani d . 1 1
H H33A 0.0978 0.1196 0.0006 0.085 Uiso calc R 1 1
H H33B 0.1819 0.1431 -0.0512 0.085 Uiso calc R 1 1
H H33C 0.0793 0.2262 -0.0443 0.085 Uiso calc R 1 1
C C34 0.0582(2) 0.2786(3) 0.10029(18) 0.0566(9) Uani d . 1 1
H H34A 0.0069 0.3209 0.0696 0.085 Uiso calc R 1 1
H H34B 0.0559 0.3090 0.1429 0.085 Uiso calc R 1 1
H H34C 0.0344 0.2008 0.0995 0.085 Uiso calc R 1 1
C C35 0.2603(3) 0.4316(2) 0.16760(13) 0.0468(7) Uani d . 1 1
H H35A 0.3304 0.4224 0.1965 0.070 Uiso calc R 1 1
H H35B 0.1954 0.4113 0.1895 0.070 Uiso calc R 1 1
H H35C 0.2529 0.5091 0.1539 0.070 Uiso calc R 1 1
O O1 0.50256(12) 0.27068(13) 0.16907(7) 0.0267(3) Uani d . 1 1
N N1 0.53651(15) 0.15917(15) 0.09345(9) 0.0255(4) Uani d . 1 1
Zr Zr1 0.357855(15) 0.171301(16) 0.116794(9) 0.01859(7) Uani d . 1 1
H H1 0.696(2) 0.334(2) 0.1837(13) 0.036(7) Uiso d . 1 1
H H2 0.580(2) 0.125(2) 0.0680(13) 0.040(8) Uiso d . 1 1

loop_
_atom_site_aniso_label
_atom_site_aniso_U_11
_atom_site_aniso_U_22
_atom_site_aniso_U_33
_atom_site_aniso_U_12
_atom_site_aniso_U_13
_atom_site_aniso_U_23
N2 0.0342(10) 0.0311(10) 0.0329(11) 0.0002(8) 0.0028(8) -0.0078(9)
C1 0.0241(10) 0.0236(10) 0.0260(11) 0.0015(8) -0.0010(8) 0.0046(9)
C2 0.0225(10) 0.0283(12) 0.0343(12) -0.0006(9) -0.0006(9) -0.0053(10)
C3 0.0170(9) 0.0332(12) 0.0282(11) -0.0026(8) 0.0017(8) 0.0012(9)
C4 0.0338(12) 0.0481(15) 0.0319(13) -0.0023(11) 0.0032(10) -0.0060(11)
C5 0.0350(13) 0.0678(19) 0.0278(12) 0.0033(13) -0.0014(10) 0.0094(13)
C6 0.0257(11) 0.0513(16) 0.0385(13) 0.0029(11) 0.0031(10) 0.0200(12)
C7 0.0258(11) 0.0368(13) 0.0447(14) 0.0020(10) 0.0009(10) 0.0025(11)
C8 0.0266(11) 0.0385(13) 0.0315(12) 0.0008(10) -0.0024(9) -0.0025(10)
C9 0.0155(9) 0.0278(11) 0.0415(13) 0.0017(8) -0.0028(8) 0.0055(10)
C10 0.0275(11) 0.0281(12) 0.0616(17) 0.0028(10) -0.0004(11) -0.0026(12)
C11 0.0345(13) 0.0229(12) 0.090(2) -0.0003(10) -0.0033(14) 0.0133(14)
C12 0.0319(13) 0.0497(16) 0.0590(18) -0.0039(12) -0.0038(12) 0.0322(15)
C13 0.0412(14) 0.0571(18) 0.0385(14) -0.0104(13) -0.0020(11) 0.0103(13)
C14 0.0357(13) 0.0349(13) 0.0410(14) -0.0109(10) -0.0005(11) 0.0026(11)
C15 0.0218(10) 0.0241(10) 0.0296(11) 0.0012(8) 0.0038(8) 0.0022(9)
C16 0.0260(10) 0.0280(11) 0.0378(13) -0.0022(9) 0.0086(9) 0.0112(10)
C17 0.0463(14) 0.0310(13) 0.0374(13) 0.0044(11) 0.0251(11) 0.0093(11)
C18 0.0728(19) 0.0369(14) 0.0213(11) -0.0169(13) 0.0112(12) 0.0030(10)
C19 0.0283(11) 0.0468(15) 0.0338(13) -0.0054(10) -0.0016(10) 0.0237(11)
C20 0.0343(11) 0.0244(11) 0.0316(12) 0.0044(9) 0.0129(9) 0.0110(9)
C21 0.0371(14) 0.0476(17) 0.069(2) -0.0163(12) -0.0024(13) 0.0180(15)
C22 0.084(2) 0.0479(18) 0.072(2) 0.0241(17) 0.0557(19) 0.0213(16)
C23 0.138(4) 0.073(2) 0.0282(15) -0.050(2) 0.0097(19) -0.0038(15)
C24 0.0341(15) 0.099(3) 0.087(3) -0.0100(16) -0.0154(15) 0.069(2)
C25 0.093(2) 0.0313(14) 0.0528(18) 0.0231(15) 0.0334(17) 0.0160(13)
C26 0.0232(10) 0.0228(10) 0.0293(11) 0.0040(8) -0.0003(8) 0.0076(9)
C27 0.0348(12) 0.0279(11) 0.0230(11) 0.0109(9) 0.0024(9) 0.0070(9)
C28 0.0324(12) 0.0236(11) 0.0364(13) 0.0061(9) -0.0121(10) 0.0009(10)
C29 0.0216(10) 0.0247(11) 0.0450(14) 0.0083(9) 0.0040(9) 0.0088(10)
C30 0.0312(11) 0.0208(10) 0.0295(11) 0.0083(8) 0.0036(9) 0.0042(9)
C31 0.0368(13) 0.0326(13) 0.0561(17) -0.0063(11) -0.0032(12) 0.0183(12)
C32 0.073(2) 0.0499(17) 0.0317(14) 0.0236(15) 0.0221(13) 0.0135(12)
C33 0.0587(18) 0.0383(15) 0.0634(19) 0.0060(13) -0.0336(16) -0.0080(14)
C34 0.0244(12) 0.0531(18) 0.094(2) 0.0121(12) 0.0138(14) 0.0289(17)
C35 0.073(2) 0.0287(13) 0.0398(15) 0.0130(13) 0.0124(14) -0.0039(11)
O1 0.0238(7) 0.0297(8) 0.0266(8) 0.0004(6) 0.0030(6) -0.0016(6)
N1 0.0214(8) 0.0266(9) 0.0290(9) 0.0017(7) 0.0047(7) -0.0027(8)
Zr1 0.01732(10) 0.01876(10) 0.02010(10) 0.00190(7) 0.00397(7) 0.00094(8)

loop_
_atom_type_symbol
_atom_type_description
_atom_type_scat_dispersion_real
_atom_type_scat_dispersion_imag
_atom_type_scat_source
C C 0.0033 0.0016 'International Tables Vol C Tables 4.2.6.8 and 6.1.1.4'
H H 0.0000 0.0000 'International Tables Vol C Tables 4.2.6.8 and 6.1.1.4'
N N 0.0061 0.0033 'International Tables Vol C Tables 4.2.6.8 and 6.1.1.4'
Zr Zr -2.9673 0.5597 'International Tables Vol C Tables 4.2.6.8 and 6.1.1.4'
O O 0.0106 0.0060 'International Tables Vol C Tables 4.2.6.8 and 6.1.1.4'

loop_
_geom_angle_atom_site_label_1
_geom_angle_atom_site_label_2
_geom_angle_atom_site_label_3
_geom_angle
O1 C1 N1 114.36(19)
O1 C1 C2 117.13(19)
N1 C1 C2 128.5(2)
O1 C1 Zr1 57.79(10)
N1 C1 Zr1 56.59(11)
C2 C1 Zr1 174.91(16)
C9 C2 C3 114.79(18)
C9 C2 C1 114.33(18)
C3 C2 C1 109.85(18)
C9 C2 H1 104.9(15)
C3 C2 H1 106.4(15)
C1 C2 H1 105.7(15)
C8 C3 C4 118.6(2)
C8 C3 C2 122.8(2)
C4 C3 C2 118.5(2)
C5 C4 C3 120.7(2)
C5 C4 H4 119.7
C3 C4 H4 119.7
C6 C5 C4 120.0(2)
C6 C5 H5 120.0
C4 C5 H5 120.0
C5 C6 C7 119.8(2)
C5 C6 H6 120.1
C7 C6 H6 120.1
C6 C7 C8 120.4(2)
C6 C7 H7 119.8
C8 C7 H7 119.8
C3 C8 C7 120.5(2)
C3 C8 H8 119.7
C7 C8 H8 119.7
C14 C9 C10 117.8(2)
C14 C9 C2 125.2(2)
C10 C9 C2 117.0(2)
C11 C10 C9 121.1(3)
C11 C10 H10 119.4
C9 C10 H10 119.4
C12 C11 C10 120.2(2)
C12 C11 H11 119.9
C10 C11 H11 119.9
C11 C12 C13 119.4(3)
C11 C12 H12 120.3
C13 C12 H12 120.3
C12 C13 C14 121.0(3)
C12 C13 H13 119.5
C14 C13 H13 119.5
C9 C14 C13 120.5(2)
C9 C14 H14 119.8
C13 C14 H14 119.8
N2 C15 Zr1 177.97(19)
C17 C16 C20 108.1(2)
C17 C16 C21 127.5(2)
C20 C16 C21 124.1(2)
C17 C16 Zr1 74.40(13)
C20 C16 Zr1 75.33(12)
C21 C16 Zr1 121.31(17)
C18 C17 C16 107.8(2)
C18 C17 C22 125.3(3)
C16 C17 C22 125.5(3)
C18 C17 Zr1 73.72(13)
C16 C17 Zr1 73.40(12)
C22 C17 Zr1 128.88(17)
C17 C18 C19 108.5(2)
C17 C18 C23 124.3(3)
C19 C18 C23 126.8(3)
C17 C18 Zr1 74.31(14)
C19 C18 Zr1 74.59(13)
C23 C18 Zr1 122.88(19)
C20 C19 C18 107.5(2)
C20 C19 C24 126.2(3)
C18 C19 C24 125.9(3)
C20 C19 Zr1 74.59(13)
C18 C19 Zr1 73.05(14)
C24 C19 Zr1 124.10(17)
C19 C20 C16 108.0(2)
C19 C20 C25 123.6(2)
C16 C20 C25 128.0(3)
C19 C20 Zr1 73.63(13)
C16 C20 Zr1 72.43(12)
C25 C20 Zr1 124.99(16)
C16 C21 H21A 109.5
C16 C21 H21B 109.5
H21A C21 H21B 109.5
C16 C21 H21C 109.5
H21A C21 H21C 109.5
H21B C21 H21C 109.5
C17 C22 H22A 109.5
C17 C22 H22B 109.5
H22A C22 H22B 109.5
C17 C22 H22C 109.5
H22A C22 H22C 109.5
H22B C22 H22C 109.5
C18 C23 H23A 109.5
C18 C23 H23B 109.5
H23A C23 H23B 109.5
C18 C23 H23C 109.5
H23A C23 H23C 109.5
H23B C23 H23C 109.5
C19 C24 H24A 109.5
C19 C24 H24B 109.5
H24A C24 H24B 109.5
C19 C24 H24C 109.5
H24A C24 H24C 109.5
H24B C24 H24C 109.5
C20 C25 H25A 109.5
C20 C25 H25B 109.5
H25A C25 H25B 109.5
C20 C25 H25C 109.5
H25A C25 H25C 109.5
H25B C25 H25C 109.5
C27 C26 C30 108.32(19)
C27 C26 C31 125.7(2)
C30 C26 C31 125.6(2)
C27 C26 Zr1 74.44(13)
C30 C26 Zr1 73.02(12)
C31 C26 Zr1 124.11(15)
C26 C27 C28 107.7(2)
C26 C27 C32 125.4(2)
C28 C27 C32 126.5(2)
C26 C27 Zr1 73.47(12)
C28 C27 Zr1 75.32(13)
C32 C27 Zr1 122.23(16)
C29 C28 C27 108.3(2)
C29 C28 C33 124.1(2)
C27 C28 C33 126.7(3)
C29 C28 Zr1 74.33(13)
C27 C28 Zr1 72.56(12)
C33 C28 Zr1 127.75(16)
C28 C29 C30 107.7(2)
C28 C29 C34 124.1(2)
C30 C29 C34 126.4(2)
C28 C29 Zr1 74.05(12)
C30 C29 Zr1 71.18(12)
C34 C29 Zr1 132.34(17)
C26 C30 C29 107.9(2)
C26 C30 C35 124.1(2)
C29 C30 C35 127.2(2)
C26 C30 Zr1 74.46(12)
C29 C30 Zr1 76.63(12)
C35 C30 Zr1 122.86(16)
C26 C31 H31A 109.5
C26 C31 H31B 109.5
H31A C31 H31B 109.5
C26 C31 H31C 109.5
H31A C31 H31C 109.5
H31B C31 H31C 109.5
C27 C32 H32A 109.5
C27 C32 H32B 109.5
H32A C32 H32B 109.5
C27 C32 H32C 109.5
H32A C32 H32C 109.5
H32B C32 H32C 109.5
C28 C33 H33A 109.5
C28 C33 H33B 109.5
H33A C33 H33B 109.5
C28 C33 H33C 109.5
H33A C33 H33C 109.5
H33B C33 H33C 109.5
C29 C34 H34A 109.5
C29 C34 H34B 109.5
H34A C34 H34B 109.5
C29 C34 H34C 109.5
H34A C34 H34C 109.5
H34B C34 H34C 109.5
C30 C35 H35A 109.5
C30 C35 H35B 109.5
H35A C35 H35B 109.5
C30 C35 H35C 109.5
H35A C35 H35C 109.5
H35B C35 H35C 109.5
C1 O1 Zr1 93.51(12)
C1 N1 Zr1 94.67(14)
C1 N1 H2 122.6(18)
Zr1 N1 H2 142.7(18)
N1 Zr1 O1 57.43(6)
N1 Zr1 C15 76.14(7)
O1 Zr1 C15 133.57(6)
N1 Zr1 C30 118.39(7)
O1 Zr1 C30 81.87(6)
C15 Zr1 C30 124.57(7)
N1 Zr1 C16 127.16(7)
O1 Zr1 C16 126.89(7)
C15 Zr1 C16 80.32(8)
C30 Zr1 C16 113.99(7)
N1 Zr1 C26 88.41(7)
O1 Zr1 C26 72.94(6)
C15 Zr1 C26 107.97(7)
C30 Zr1 C26 32.52(7)
C16 Zr1 C26 144.15(7)
N1 Zr1 C18 107.68(9)
O1 Zr1 C18 74.38(7)
C15 Zr1 C18 125.16(8)
C30 Zr1 C18 102.10(9)
C16 Zr1 C18 53.18(8)
C26 Zr1 C18 126.59(8)
N1 Zr1 C17 137.22(8)
O1 Zr1 C17 102.76(7)
C15 Zr1 C17 112.35(8)
C30 Zr1 C17 91.95(8)
C16 Zr1 C17 32.20(8)
C26 Zr1 C17 124.23(7)
C18 Zr1 C17 31.98(9)
N1 Zr1 C27 86.83(7)
O1 Zr1 C27 98.99(7)
C15 Zr1 C27 76.51(8)
C30 Zr1 C27 53.65(7)
C16 Zr1 C27 132.01(8)
C26 Zr1 C27 32.08(7)
C18 Zr1 C27 155.74(9)
C17 Zr1 C27 135.74(8)
N1 Zr1 C19 84.38(7)
O1 Zr1 C19 78.67(7)
C15 Zr1 C19 98.49(9)
C30 Zr1 C19 133.98(8)
C16 Zr1 C19 53.28(7)
C26 Zr1 C19 150.00(8)
C18 Zr1 C19 32.36(9)
C17 Zr1 C19 53.30(8)
C27 Zr1 C19 170.73(8)
N1 Zr1 C20 95.14(7)
O1 Zr1 C20 109.66(7)
C15 Zr1 C20 72.23(7)
C30 Zr1 C20 144.43(7)
C16 Zr1 C20 32.24(7)
C26 Zr1 C20 176.37(7)
C18 Zr1 C20 52.96(8)
C17 Zr1 C20 53.11(7)
C27 Zr1 C20 147.17(8)
C19 Zr1 C20 31.78(8)
N1 Zr1 C28 115.49(8)
O1 Zr1 C28 125.85(7)
C15 Zr1 C28 71.97(7)
C30 Zr1 C28 53.14(7)
C16 Zr1 C28 100.58(8)
C26 Zr1 C28 52.91(7)
C18 Zr1 C28 136.57(9)
C17 Zr1 C28 106.73(8)
C27 Zr1 C28 32.12(8)
C19 Zr1 C28 153.78(8)
C20 Zr1 C28 124.41(8)

loop_
_geom_bond_atom_site_label_1
_geom_bond_atom_site_label_2
_geom_bond_distance
N2 C15 1.152(3)
C1 O1 1.290(3)
C1 N1 1.294(3)
C1 C2 1.536(3)
C1 Zr1 2.681(2)
C2 C9 1.528(3)
C2 C3 1.529(3)
C2 H1 1.03(3)
C3 C8 1.383(3)
C3 C4 1.390(3)
C4 C5 1.389(4)
C4 H4 0.9500
C5 C6 1.375(3)
C5 H5 0.9500
C6 C7 1.377(2)
C6 H6 0.9500
C7 C8 1.386(3)
C7 H7 0.9500
C8 H8 0.9500
C9 C14 1.383(4)
C9 C10 1.395(3)
C10 C11 1.383(4)
C10 H10 0.9500
C11 C12 1.369(4)
C11 H11 0.9500
C12 C13 1.369(4)
C12 H12 0.9500
C13 C14 1.386(4)
C13 H13 0.9500
C14 H14 0.9500
C15 Zr1 2.300(2)
C16 C17 1.407(4)
C16 C20 1.416(3)
C16 C21 1.513(4)
C16 Zr1 2.531(2)
C17 C18 1.399(4)
C17 C22 1.518(4)
C17 Zr1 2.544(2)
C18 C19 1.419(4)
C18 C23 1.501(4)
C18 Zr1 2.536(2)
C19 C20 1.403(4)
C19 C24 1.497(4)
C19 Zr1 2.556(2)
C20 C25 1.496(4)
C20 Zr1 2.569(2)
C21 H21A 0.9800
C21 H21B 0.9800
C21 H21C 0.9800
C22 H22A 0.9800
C22 H22B 0.9800
C22 H22C 0.9800
C23 H23A 0.9800
C23 H23B 0.9800
C23 H23C 0.9800
C24 H24A 0.9800
C24 H24B 0.9800
C24 H24C 0.9800
C25 H25A 0.9800
C25 H25B 0.9800
C25 H25C 0.9800
C26 C27 1.404(3)
C26 C30 1.414(3)
C26 C31 1.499(3)
C26 Zr1 2.533(2)
C27 C28 1.419(3)
C27 C32 1.502(3)
C27 Zr1 2.546(2)
C28 C29 1.408(4)
C28 C33 1.503(3)
C28 Zr1 2.581(2)
C29 C30 1.415(3)
C29 C34 1.507(3)
C29 Zr1 2.585(2)
C30 C35 1.503(3)
C30 Zr1 2.515(2)
C31 H31A 0.9800
C31 H31B 0.9800
C31 H31C 0.9800
C32 H32A 0.9800
C32 H32B 0.9800
C32 H32C 0.9800
C33 H33A 0.9800
C33 H33B 0.9800
C33 H33C 0.9800
C34 H34A 0.9800
C34 H34B 0.9800
C34 H34C 0.9800
C35 H35A 0.9800
C35 H35B 0.9800
C35 H35C 0.9800
O1 Zr1 2.2729(15)
N1 Zr1 2.2455(18)
N1 H2 0.89(3)

loop_
_geom_hbond_atom_site_label_D
_geom_hbond_atom_site_label_H
_geom_hbond_atom_site_label_A
_geom_hbond_site_symmetry_A
_geom_hbond_distance_DH
_geom_hbond_distance_HA
_geom_hbond_distance_DA
_geom_hbond_angle_DHA
N1 H2 N2 3_655 0.89(3) 2.14(3) 3.014(3) 168(3)
